data_1533464
loop_
_publ_author_name
'Tachibana, T.'
'Nakagawa, T.'
'Izumi, K.'
'Takada, Y.'
'Yamamoto, T.A.'
'Shimada, T.'
'Kawano, S.'

_publ_section_title
;
 X-ray and neutron diffraction studies on iron-substituted Z-type
 hexagonal barium ferrite: Ba3 Co2-x Fe24+x O41 (x= 0 - 0.6)
;
_journal_name_full 'Journal of Magnetism and Magnetic Materials'
_journal_page_first 248
_journal_page_last 257
_journal_volume 262
_journal_year 2003
_chemical_formula_sum 'Ba3 Co1.8 Fe24.2 O41'
_chemical_name_systematic 'Ba3 (Co1.8 Fe24.2 O41)'
_space_group_IT_number 194
_symmetry_space_group_name_Hall '-P 6c 2c'
_symmetry_space_group_name_H-M 'P 63/m m c'
_cell_angle_alpha 90
_cell_angle_beta 90
_cell_angle_gamma 120
_cell_formula_units_Z 2
_cell_length_a 5.8793
_cell_length_b 5.8793
_cell_length_c 52.235
_cell_volume 1563.664
_citation_journal_id_ASTM JMMMDC
_cod_data_source_file Tachibana_JMMMDC_2003_827.cif
_cod_data_source_block Ba3Co1.8Fe24.2O41
_cod_database_code 1533464

loop_
_symmetry_equiv_pos_as_xyz
x,y,z
x-y,x,z+1/2
-y,x-y,z
-x,-y,z+1/2
-x+y,-x,z
y,-x+y,z+1/2
-y,-x,-z+1/2
x-y,-y,-z
x,x-y,-z+1/2
y,x,-z
-x+y,y,-z+1/2
-x,-x+y,-z
-x,-y,-z
-x+y,-x,-z-1/2
y,-x+y,-z
x,y,-z-1/2
x-y,x,-z
-y,x-y,-z-1/2
y,x,z-1/2
-x+y,y,z
-x,-x+y,z-1/2
-y,-x,z
x-y,-y,z-1/2
x,x-y,z

loop_
_atom_site_label
_atom_site_type_symbol
_atom_site_fract_x
_atom_site_fract_y
_atom_site_fract_z
_atom_site_occupancy
_atom_site_U_iso_or_equiv
Fe9 Fe+3 0.6667 0.3333 0.2268 1 0.0
Co1 Co+2 0 0 0 0.16 0.0
Fe6 Fe+3 0.3333 0.6667 0.1406 1 0.0
Fe5 Fe+2 0 0 0.126 0.74 0.0
O4 O-2 0.1667 -0.1667 0.1109 1 0.0
Ba1 Ba+2 0.6667 0.3333 0.0262 1 0.0
O2 O-2 -0.1667 0.1667 0.0695 1 0.0
O7 O-2 0 0 0.1637 1 0.0
O6 O-2 0.5 0 0.1637 1 0.0
Ba2 Ba+2 0 0 0.25 1 0.0
Co2 Co+2 0 0 0.126 0.26 0.0
O9 O-2 0.3333 0.6667 0.2074 1 0.0
Fe8 Fe+3 0.1667 -0.1667 0.1879 0.85 0.0
Fe2 Fe+3 0.3333 0.6667 0.0328 1 0.0
Fe10 Fe+3 0.3333 0.6667 0.25 0.78 0.0
O1 O-2 0.1667 -0.1667 0.0262 1 0.0
Co3 Co+2 0.1667 -0.1667 0.1879 0.15 0.0
Fe1 Fe+2 0 0 0 0.84 0.0
O5 O-2 0.6667 0.3333 0.1109 1 0.0
Fe7 Fe+3 0.6667 0.3333 0.1504 1 0.0
Co4 Co+2 0.3333 0.6667 0.25 0.22 0.0
O8 O-2 -0.1667 0.1667 0.2074 1 0.0
Fe4 Fe+3 0.5 0 0.0927 1 0.0
O10 O-2 0 0.5 0.25 1 0.0
O3 O-2 0.3333 0.6667 0.0695 1 0.0
Fe3 Fe+3 0 0 0.0554 1 0.0
